data_7113959
loop_
_publ_author_name
'Sufang Ma'
'De-Cai Fang'
'Baoming Ning'
'Minfeng Li'
'Lan He'
'Bing Gong'

_publ_section_title
;
 The rational design of a highly sensitive and selective fluorogenic probe
 for detecting nitric oxide
;
_journal_name_full Chem.Commun.
_journal_page_first 6475
_journal_paper_doi 10.1039/C4CC01142B
_journal_volume 50
_journal_year 2014
_chemical_formula_moiety 'C21 H21 N O7'
_chemical_formula_sum 'C21 H21 N O7'
_chemical_formula_weight 399.39
_space_group_IT_number 2
_symmetry_cell_setting triclinic
_symmetry_space_group_name_Hall '-P 1'
_symmetry_space_group_name_H-M 'P -1'
_atom_sites_solution_hydrogens geom
_atom_sites_solution_primary direct
_atom_sites_solution_secondary difmap
_audit_creation_method SHELXL-97
_audit_update_record
;
2013-02-19 # Formatted by publCIF
;
_cell_angle_alpha 79.98(3)
_cell_angle_beta 89.35(4)
_cell_angle_gamma 89.15(4)
_cell_formula_units_Z 2
_cell_length_a 7.724(5)
_cell_length_b 10.193(4)
_cell_length_c 12.477(4)
_cell_measurement_temperature 293(2)
_cell_measurement_theta_max 66.58
_cell_measurement_theta_min 3.60
_cell_volume 967.2(8)
_computing_cell_refinement 'CrystalClear (Rigaku Inc., 2008)'
_computing_data_collection 'CrystalClear (Rigaku Inc., 2008)'
_computing_data_reduction 'CrystalClear (Rigaku Inc., 2008)'
_computing_molecular_graphics 'ORTEPII(Johnson,1976) and PLUTON(Spek,1990)'
_computing_publication_material 'SHELXL97(Sheldrick, 1997)'
_computing_structure_refinement 'SHELXL-97 (Sheldrick, 1997)'
_computing_structure_solution 'SHELXS-97 (Sheldrick, 1990)'
_diffrn_ambient_temperature 293(2)
_diffrn_detector_area_resol_mean 0
_diffrn_measured_fraction_theta_full 0.963
_diffrn_measured_fraction_theta_max 0.963
_diffrn_measurement_device_type CCD
_diffrn_measurement_method 'profile data from \w-scans'
_diffrn_radiation_monochromator graphite
_diffrn_radiation_source 'fine-focus sealed tube'
_diffrn_radiation_type CuK\a
_diffrn_radiation_wavelength 1.54178
_diffrn_reflns_av_R_equivalents 0.0801
_diffrn_reflns_av_sigmaI/netI 0.0726
_diffrn_reflns_limit_h_max 9
_diffrn_reflns_limit_h_min -9
_diffrn_reflns_limit_k_max 12
_diffrn_reflns_limit_k_min -12
_diffrn_reflns_limit_l_max 14
_diffrn_reflns_limit_l_min -12
_diffrn_reflns_number 12697
_diffrn_reflns_theta_full 66.58
_diffrn_reflns_theta_max 66.58
_diffrn_reflns_theta_min 3.60
_diffrn_standards_decay_% 0
_diffrn_standards_interval_count 0
_diffrn_standards_interval_time 0
_diffrn_standards_number 0
_exptl_absorpt_coefficient_mu 0.869
_exptl_absorpt_correction_T_max 0.974
_exptl_absorpt_correction_T_min 0.764
_exptl_absorpt_correction_type multi-scan
_exptl_crystal_colour Colorless
_exptl_crystal_density_diffrn 1.371
_exptl_crystal_density_meas 1.371
_exptl_crystal_density_method 'not measured'
_exptl_crystal_description Prism
_exptl_crystal_F_000 420
_exptl_crystal_size_max 0.31
_exptl_crystal_size_mid 0.27
_exptl_crystal_size_min 0.03
_refine_diff_density_max 0.290
_refine_diff_density_min -0.395
_refine_diff_density_rms 0.073
_refine_ls_extinction_coef 0.0056(18)
_refine_ls_extinction_expression Fc^*^=kFc[1+0.001xFc^2^\l^3^/sin(2\q)]^-1/4^
_refine_ls_extinction_method SHELXL
_refine_ls_goodness_of_fit_ref 1.058
_refine_ls_hydrogen_treatment mixed
_refine_ls_matrix_type full
_refine_ls_number_parameters 271
_refine_ls_number_reflns 3291
_refine_ls_number_restraints 0
_refine_ls_restrained_S_all 1.058
_refine_ls_R_factor_all 0.0771
_refine_ls_R_factor_gt 0.0682
_refine_ls_shift/su_max 0.001
_refine_ls_shift/su_mean 0.000
_refine_ls_structure_factor_coef Fsqd
_refine_ls_weighting_details 'calc w=1/[\s^2^(Fo^2^)+(0.1435P)^2^+0.0000P] where P=(Fo^2^+2Fc^2^)/3'
_refine_ls_weighting_scheme calc
_refine_ls_wR_factor_gt 0.1858
_refine_ls_wR_factor_ref 0.2113
_reflns_number_gt 2572
_reflns_number_total 3416
_reflns_threshold_expression >2sigma(I)
_cod_data_source_file c4cc01142b2.cif
_cod_data_source_block 5388b-84
_cod_database_code 7113959

loop_
_symmetry_equiv_pos_as_xyz
'x, y, z'
'-x, -y, -z'

loop_
_atom_site_label
_atom_site_type_symbol
_atom_site_fract_x
_atom_site_fract_y
_atom_site_fract_z
_atom_site_U_iso_or_equiv
_atom_site_adp_type
_atom_site_occupancy
_atom_site_symmetry_multiplicity
_atom_site_calc_flag
_atom_site_refinement_flags
O1 O 0.29060(18) 0.97486(15) 0.14082(12) 0.0456(4) Uani 1 1 d .
O2 O 0.2950(2) 0.86712(18) 0.30923(14) 0.0656(6) Uani 1 1 d .
O3 O 0.2488(2) 1.19538(18) -0.22704(12) 0.0564(5) Uani 1 1 d .
O4 O 0.2811(2) 1.47795(19) 0.18733(14) 0.0615(5) Uani 1 1 d .
O5 O 0.1921(2) 1.4787(2) 0.35867(15) 0.0676(6) Uani 1 1 d .
O6 O 1.0143(2) 1.2076(2) 0.21518(17) 0.0757(6) Uani 1 1 d .
O7 O 0.8258(2) 1.3216(2) 0.10116(14) 0.0694(6) Uani 1 1 d .
N1 N 0.6324(3) 1.2429(2) 0.46162(16) 0.0536(6) Uani 1 1 d .
H1A H 0.6520 1.2170 0.5270 0.064 Uiso 1 1 d .
C1 C 0.3353(3) 0.9686(2) 0.24659(17) 0.0462(6) Uani 1 1 d .
C2 C 0.4248(3) 1.0799(2) 0.27523(17) 0.0440(5) Uani 1 1 d .
H2A H 0.4565 1.0769 0.3473 0.053 Uiso 1 1 calc R
C3 C 0.4646(2) 1.1891(2) 0.20117(16) 0.0371(5) Uani 1 1 d .
C4 C 0.4179(2) 1.1927(2) 0.08922(16) 0.0363(5) Uani 1 1 d .
C5 C 0.4518(3) 1.2981(2) 0.00225(17) 0.0444(5) Uani 1 1 d .
H5A H 0.5130 1.3715 0.0154 0.053 Uiso 1 1 calc R
C6 C 0.3961(3) 1.2945(2) -0.10105(17) 0.0494(6) Uani 1 1 d .
H6A H 0.4209 1.3648 -0.1570 0.059 Uiso 1 1 calc R
C7 C 0.3027(3) 1.1866(2) -0.12332(16) 0.0419(5) Uani 1 1 d .
C8 C 0.2717(3) 1.0785(2) -0.04039(16) 0.0404(5) Uani 1 1 d .
H8A H 0.2143 1.0038 -0.0545 0.048 Uiso 1 1 calc R
C9 C 0.3282(2) 1.0848(2) 0.06294(16) 0.0379(5) Uani 1 1 d .
C10 C 0.5548(2) 1.30512(19) 0.24077(15) 0.0373(5) Uani 1 1 d .
H10A H 0.5648 1.3784 0.1788 0.045 Uiso 1 1 calc R
C11 C 0.4453(3) 1.3545(2) 0.32820(17) 0.0421(5) Uani 1 1 d .
C12 C 0.4834(3) 1.3148(2) 0.43491(17) 0.0475(6) Uani 1 1 d .
C13 C 0.7649(3) 1.2295(2) 0.38822(18) 0.0480(6) Uani 1 1 d .
C14 C 0.7349(3) 1.2659(2) 0.28061(17) 0.0409(5) Uani 1 1 d .
C15 C 0.1472(3) 1.0908(3) -0.2527(2) 0.0592(7) Uani 1 1 d .
H15A H 0.1164 1.1101 -0.3282 0.089 Uiso 1 1 calc R
H15B H 0.0440 1.0825 -0.2086 0.089 Uiso 1 1 calc R
H15C H 0.2124 1.0088 -0.2388 0.089 Uiso 1 1 calc R
C16 C 0.3015(3) 1.4408(2) 0.28418(18) 0.0440(5) Uani 1 1 d .
C17 C 0.0530(4) 1.5668(3) 0.3148(3) 0.0797(9) Uani 1 1 d .
H17A H -0.0189 1.5871 0.3732 0.120 Uiso 1 1 calc R
H17B H -0.0150 1.5244 0.2670 0.120 Uiso 1 1 calc R
H17C H 0.1001 1.6477 0.2749 0.120 Uiso 1 1 calc R
C18 C 0.8741(3) 1.2605(2) 0.19936(19) 0.0470(6) Uani 1 1 d .
C19 C 0.9483(4) 1.3194(4) 0.0135(2) 0.0878(11) Uani 1 1 d .
H19A H 0.9034 1.3712 -0.0521 0.132 Uiso 1 1 calc R
H19B H 0.9674 1.2291 0.0032 0.132 Uiso 1 1 calc R
H19C H 1.0558 1.3563 0.0312 0.132 Uiso 1 1 calc R
C20 C 0.3812(4) 1.3412(3) 0.5328(2) 0.0676(8) Uani 1 1 d .
H20A H 0.2679 1.3041 0.5319 0.101 Uiso 1 1 calc R
H20B H 0.3710 1.4356 0.5308 0.101 Uiso 1 1 calc R
H20C H 0.4397 1.3009 0.5980 0.101 Uiso 1 1 calc R
C21 C 0.9305(4) 1.1789(3) 0.4413(2) 0.0677(8) Uani 1 1 d .
H21A H 1.0044 1.1460 0.3892 0.102 Uiso 1 1 calc R
H21B H 0.9067 1.1082 0.5009 0.102 Uiso 1 1 calc R
H21C H 0.9871 1.2500 0.4679 0.102 Uiso 1 1 calc R

loop_
_atom_site_aniso_label
_atom_site_aniso_U_11
_atom_site_aniso_U_22
_atom_site_aniso_U_33
_atom_site_aniso_U_23
_atom_site_aniso_U_13
_atom_site_aniso_U_12
O1 0.0579(9) 0.0351(9) 0.0392(9) 0.0077(6) -0.0116(6) -0.0075(7)
O2 0.0878(12) 0.0520(11) 0.0480(10) 0.0202(8) -0.0212(8) -0.0247(9)
O3 0.0799(10) 0.0527(10) 0.0337(9) 0.0024(7) -0.0121(7) -0.0122(8)
O4 0.0666(10) 0.0630(12) 0.0490(11) 0.0052(8) -0.0083(7) 0.0193(8)
O5 0.0749(12) 0.0640(13) 0.0618(12) -0.0071(9) 0.0070(8) 0.0200(10)
O6 0.0502(10) 0.0829(15) 0.0826(14) 0.0160(11) -0.0011(8) 0.0149(9)
O7 0.0576(9) 0.0960(16) 0.0462(10) 0.0091(9) 0.0002(7) 0.0229(10)
N1 0.0675(12) 0.0538(12) 0.0347(11) 0.0066(8) -0.0153(8) -0.0015(10)
C1 0.0542(12) 0.0388(12) 0.0397(12) 0.0108(9) -0.0120(9) -0.0050(10)
C2 0.0547(11) 0.0375(12) 0.0357(11) 0.0058(9) -0.0121(8) -0.0040(9)
C3 0.0376(9) 0.0343(11) 0.0372(11) 0.0001(8) -0.0068(7) 0.0045(8)
C4 0.0430(10) 0.0287(11) 0.0349(11) 0.0005(8) -0.0056(7) 0.0036(8)
C5 0.0555(12) 0.0342(12) 0.0408(12) 0.0023(8) -0.0076(8) -0.0059(9)
C6 0.0695(14) 0.0380(13) 0.0367(12) 0.0061(9) -0.0048(9) -0.0093(11)
C7 0.0523(11) 0.0367(12) 0.0345(11) 0.0007(8) -0.0057(8) 0.0013(9)
C8 0.0484(11) 0.0339(11) 0.0373(12) -0.0014(8) -0.0070(8) -0.0005(9)
C9 0.0448(10) 0.0271(10) 0.0381(12) 0.0043(8) -0.0035(8) 0.0010(8)
C10 0.0466(10) 0.0283(10) 0.0337(11) 0.0038(7) -0.0068(7) 0.0019(8)
C11 0.0511(11) 0.0356(11) 0.0373(12) -0.0002(8) -0.0044(8) -0.0012(9)
C12 0.0606(13) 0.0413(12) 0.0386(12) -0.0006(9) -0.0052(9) -0.0064(10)
C13 0.0539(12) 0.0367(12) 0.0500(13) 0.0033(9) -0.0159(9) -0.0019(10)
C14 0.0464(11) 0.0306(11) 0.0429(12) 0.0026(8) -0.0112(8) -0.0008(8)
C15 0.0739(15) 0.0567(15) 0.0471(14) -0.0071(11) -0.0197(11) -0.0061(12)
C16 0.0514(11) 0.0335(12) 0.0462(13) -0.0048(9) -0.0008(9) 0.0022(9)
C17 0.0701(17) 0.068(2) 0.100(2) -0.0132(17) 0.0062(15) 0.0294(15)
C18 0.0439(11) 0.0363(12) 0.0574(14) 0.0025(9) -0.0107(9) -0.0007(9)
C19 0.0727(17) 0.122(3) 0.0583(18) 0.0105(17) 0.0143(13) 0.0309(18)
C20 0.0850(17) 0.0754(19) 0.0406(14) -0.0048(12) 0.0042(11) -0.0087(15)
C21 0.0714(15) 0.0615(17) 0.0633(16) 0.0102(12) -0.0300(12) 0.0016(13)

loop_
_atom_type_symbol
_atom_type_description
_atom_type_scat_dispersion_real
_atom_type_scat_dispersion_imag
_atom_type_scat_source
C C 0.0181 0.0091 'International Tables Vol C Tables 4.2.6.8 and 6.1.1.4'
H H 0.0000 0.0000 'International Tables Vol C Tables 4.2.6.8 and 6.1.1.4'
N N 0.0311 0.0180 'International Tables Vol C Tables 4.2.6.8 and 6.1.1.4'
O O 0.0492 0.0322 'International Tables Vol C Tables 4.2.6.8 and 6.1.1.4'

loop_
_geom_angle_atom_site_label_1
_geom_angle_atom_site_label_2
_geom_angle_atom_site_label_3
_geom_angle
C1 O1 C9 121.46(16)
C7 O3 C15 118.03(17)
C16 O5 C17 115.3(2)
C18 O7 C19 116.6(2)
C12 N1 C13 124.0(2)
C12 N1 H1A 117(2)
C13 N1 H1A 118(2)
O2 C1 O1 116.32(19)
O2 C1 C2 125.9(2)
O1 C1 C2 117.83(18)
C3 C2 C1 122.42(19)
C3 C2 H2A 118.8
C1 C2 H2A 118.8
C2 C3 C4 118.75(18)
C2 C3 C10 118.42(18)
C4 C3 C10 122.82(17)
C9 C4 C5 116.11(18)
C9 C4 C3 118.18(18)
C5 C4 C3 125.69(18)
C6 C5 C4 121.32(19)
C6 C5 H5A 119.3
C4 C5 H5A 119.3
C5 C6 C7 120.79(19)
C5 C6 H6A 119.6
C7 C6 H6A 119.6
O3 C7 C6 115.88(19)
O3 C7 C8 124.53(18)
C6 C7 C8 119.59(19)
C9 C8 C7 118.47(18)
C9 C8 H8A 120.8
C7 C8 H8A 120.8
C8 C9 O1 115.03(17)
C8 C9 C4 123.66(19)
O1 C9 C4 121.32(18)
C14 C10 C11 111.47(17)
C14 C10 C3 111.32(17)
C11 C10 C3 110.18(16)
C14 C10 H10A 107.9
C11 C10 H10A 107.9
C3 C10 H10A 107.9
C12 C11 C16 126.6(2)
C12 C11 C10 120.2(2)
C16 C11 C10 113.20(18)
C11 C12 N1 118.8(2)
C11 C12 C20 128.0(2)
N1 C12 C20 113.2(2)
C14 C13 N1 118.96(19)
C14 C13 C21 127.5(2)
N1 C13 C21 113.5(2)
C13 C14 C18 121.11(19)
C13 C14 C10 120.28(19)
C18 C14 C10 118.51(18)
O3 C15 H15A 109.5
O3 C15 H15B 109.5
H15A C15 H15B 109.5
O3 C15 H15C 109.5
H15A C15 H15C 109.5
H15B C15 H15C 109.5
O4 C16 O5 121.6(2)
O4 C16 C11 122.82(19)
O5 C16 C11 115.55(19)
O5 C17 H17A 109.5
O5 C17 H17B 109.5
H17A C17 H17B 109.5
O5 C17 H17C 109.5
H17A C17 H17C 109.5
H17B C17 H17C 109.5
O6 C18 O7 122.0(2)
O6 C18 C14 126.9(2)
O7 C18 C14 111.12(18)
O7 C19 H19A 109.5
O7 C19 H19B 109.5
H19A C19 H19B 109.5
O7 C19 H19C 109.5
H19A C19 H19C 109.5
H19B C19 H19C 109.5
C12 C20 H20A 109.5
C12 C20 H20B 109.5
H20A C20 H20B 109.5
C12 C20 H20C 109.5
H20A C20 H20C 109.5
H20B C20 H20C 109.5
C13 C21 H21A 109.5
C13 C21 H21B 109.5
H21A C21 H21B 109.5
C13 C21 H21C 109.5
H21A C21 H21C 109.5
H21B C21 H21C 109.5

loop_
_geom_bond_atom_site_label_1
_geom_bond_atom_site_label_2
_geom_bond_distance
O1 C1 1.358(3)
O1 C9 1.382(2)
O2 C1 1.225(3)
O3 C7 1.352(3)
O3 C15 1.416(3)
O4 C16 1.213(3)
O5 C16 1.351(3)
O5 C17 1.440(4)
O6 C18 1.205(3)
O7 C18 1.329(3)
O7 C19 1.441(3)
N1 C12 1.368(3)
N1 C13 1.387(3)
N1 H1A 0.83(3)
C1 C2 1.436(3)
C2 C3 1.354(3)
C2 H2A 0.9300
C3 C4 1.441(3)
C3 C10 1.538(3)
C4 C9 1.396(3)
C4 C5 1.413(3)
C5 C6 1.370(3)
C5 H5A 0.9300
C6 C7 1.393(3)
C6 H6A 0.9300
C7 C8 1.395(3)
C8 C9 1.378(3)
C8 H8A 0.9300
C10 C14 1.507(3)
C10 C11 1.522(3)
C10 H10A 0.9800
C11 C12 1.357(3)
C11 C16 1.458(3)
C12 C20 1.508(3)
C13 C14 1.351(3)
C13 C21 1.490(4)
C14 C18 1.477(3)
C15 H15A 0.9600
C15 H15B 0.9600
C15 H15C 0.9600
C17 H17A 0.9600
C17 H17B 0.9600
C17 H17C 0.9600
C19 H19A 0.9600
C19 H19B 0.9600
C19 H19C 0.9600
C20 H20A 0.9600
C20 H20B 0.9600
C20 H20C 0.9600
C21 H21A 0.9600
C21 H21B 0.9600
C21 H21C 0.9600
